data_4512379
loop_
_publ_author_name
'Qu, Feng'
'Zhu, Qian-Qian'
'Liu, Chun-Li'

_publ_section_title
;
 Crystallization in Ionic Liquids: Synthesis, Properties, and Polymorphs
 of Uranyl Salts
;
_journal_issue 12
_journal_name_full 'Crystal Growth &amp; Design'
_journal_page_first 6421
_journal_paper_doi 10.1021/cg501277d
_journal_volume 14
_journal_year 2014
_chemical_formula_moiety 'Cl4 O2 U, 2(C8 H15 N2)'
_chemical_formula_sum 'C16 H30 Cl4 N4 O2 U'
_chemical_formula_weight 690.27
_chemical_name_systematic
;
 ?
;
_space_group_crystal_system monoclinic
_space_group_IT_number 14
_space_group_name_Hall '-P 2yn'
_space_group_name_H-M_alt 'P 1 21/n 1'
_symmetry_space_group_name_Hall '-P 2yn'
_symmetry_space_group_name_H-M 'P 1 21/n 1'
_atom_sites_solution_hydrogens geom
_atom_sites_solution_primary iterative
_audit_creation_date 2014-03-19
_audit_creation_method
;
Olex2 1.2
(compiled 2013.11.15 svn.r2834 for OlexSys, GUI svn.r4720)
;
_cell_angle_alpha 90
_cell_angle_beta 106.449(7)
_cell_angle_gamma 90
_cell_formula_units_Z 2
_cell_length_a 8.5341(5)
_cell_length_b 17.5319(10)
_cell_length_c 8.8715(6)
_cell_measurement_reflns_used 3545
_cell_measurement_temperature 290(2)
_cell_measurement_theta_max 26.6060
_cell_measurement_theta_min 4.0340
_cell_volume 1273.02(14)
_computing_cell_refinement
;
CrysAlisPro, Agilent Technologies,
Version 1.171.36.28 (release 01-02-2013 CrysAlis171 .NET)
(compiled Feb  1 2013,16:14:44)
;
_computing_data_collection
;
CrysAlisPro, Agilent Technologies,
Version 1.171.36.28 (release 01-02-2013 CrysAlis171 .NET)
(compiled Feb  1 2013,16:14:44)
;
_computing_data_reduction
;
CrysAlisPro, Agilent Technologies,
Version 1.171.36.28 (release 01-02-2013 CrysAlis171 .NET)
(compiled Feb  1 2013,16:14:44)
;
_computing_molecular_graphics 'Olex2 (Dolomanov et al., 2009)'
_computing_publication_material 'Olex2 (Dolomanov et al., 2009)'
_computing_structure_refinement 'ShelXL (Sheldrick, 2008)'
_computing_structure_solution
;
Superflip (Palatinus & Chapuis, 2007;Palatinus & van der Lee, 2008;
Palatinus et al., 2012)
;
_diffrn_ambient_temperature 290(2)
_diffrn_detector_area_resol_mean 10.4713
_diffrn_measured_fraction_theta_full 0.9974
_diffrn_measured_fraction_theta_max 0.8863
_diffrn_measurement_details
;
  1 omega   -8.00   81.00   1.0000    3.0000
omega____ theta____ kappa____ phi______ frames
    -       12.2066   57.0000 -180.0000 89

  2 omega  -56.00   42.00   1.0000    3.0000
omega____ theta____ kappa____ phi______ frames
    -       12.2066  -57.0000   30.0000 98

  3 omega  -21.00   73.00   1.0000    3.0000
omega____ theta____ kappa____ phi______ frames
    -       12.2066   77.0000    0.0000 94

  4 omega  -74.00   -1.00   1.0000    3.0000
omega____ theta____ kappa____ phi______ frames
    -      -12.4410  132.0000  125.0000 73
;
_diffrn_measurement_device_type 'Xcalibur, Atlas, Gemini ultra'
_diffrn_measurement_method '\w scans'
_diffrn_orient_matrix_UB_11 0.0291531000
_diffrn_orient_matrix_UB_12 0.0000451000
_diffrn_orient_matrix_UB_13 0.0832298000
_diffrn_orient_matrix_UB_21 0.0025323000
_diffrn_orient_matrix_UB_22 -0.0404263000
_diffrn_orient_matrix_UB_23 -0.0000656000
_diffrn_orient_matrix_UB_31 0.0816444000
_diffrn_orient_matrix_UB_32 0.0012276000
_diffrn_orient_matrix_UB_33 -0.0045413000
_diffrn_radiation_monochromator graphite
_diffrn_radiation_type 'Mo K\a'
_diffrn_radiation_wavelength 0.7107
_diffrn_reflns_av_R_equivalents 0.0385
_diffrn_reflns_av_unetI/netI 0.0331
_diffrn_reflns_Laue_measured_fraction_full 0.998
_diffrn_reflns_Laue_measured_fraction_max 0.998
_diffrn_reflns_limit_h_max 10
_diffrn_reflns_limit_h_min -10
_diffrn_reflns_limit_k_max 21
_diffrn_reflns_limit_k_min -21
_diffrn_reflns_limit_l_max 10
_diffrn_reflns_limit_l_min -10
_diffrn_reflns_number 10281
_diffrn_reflns_point_group_measured_fraction_full 0.998
_diffrn_reflns_point_group_measured_fraction_max 0.998
_diffrn_reflns_theta_full 25.242
_diffrn_reflns_theta_max 26.013
_diffrn_reflns_theta_min 3.147
_diffrn_source 'Enhance (Mo) X-ray Source'
_exptl_absorpt_coefficient_mu 6.812
_exptl_absorpt_correction_T_max 1.00000
_exptl_absorpt_correction_T_min 0.27012
_exptl_absorpt_correction_type multi-scan
_exptl_absorpt_process_details
;
CrysAlisPro, Agilent Technologies,
Version 1.171.36.28 (release 01-02-2013 CrysAlis171 .NET)
(compiled Feb  1 2013,16:14:44)
Empirical absorption correction using spherical harmonics,
 implemented in SCALE3 ABSPACK scaling algorithm.
;
_exptl_crystal_colour
;
;
_exptl_crystal_density_diffrn 1.801
_exptl_crystal_description
;
;
_exptl_crystal_F_000 660
_exptl_crystal_size_max 0.2
_exptl_crystal_size_mid 0.1
_exptl_crystal_size_min 0.1
_refine_diff_density_max 0.587
_refine_diff_density_min -0.873
_refine_diff_density_rms 0.085
_refine_ls_extinction_method none
_refine_ls_goodness_of_fit_ref 1.033
_refine_ls_hydrogen_treatment constr
_refine_ls_matrix_type full
_refine_ls_number_parameters 126
_refine_ls_number_reflns 2505
_refine_ls_number_restraints 0
_refine_ls_restrained_S_all 1.033
_refine_ls_R_factor_all 0.0462
_refine_ls_R_factor_gt 0.0280
_refine_ls_shift/su_max 0.005
_refine_ls_shift/su_mean 0.000
_refine_ls_structure_factor_coef Fsqd
_refine_ls_weighting_details 'w=1/[\s^2^(Fo^2^)+(0.0302P)^2^+0.2749P] where P=(Fo^2^+2Fc^2^)/3'
_refine_ls_weighting_scheme calc
_refine_ls_wR_factor_gt 0.0598
_refine_ls_wR_factor_ref 0.0663
_reflns_Friedel_coverage 0.000
_reflns_number_gt 1835
_reflns_number_total 2505
_reflns_threshold_expression 'I > 2\s(I)'
_cod_data_source_file cg501277d_si_002.cif
_cod_data_source_block 3TT
_cod_depositor_comments 'Adding full bibliography for 4512377--4512386.cif.'
_cod_database_code 4512379
_shelxl_version_number 2013-3
_chemical_oxdiff_formula 'C1 H1 O1 N1 Cl1 U1'
_shelx_space_group_comment
;
The symmetry employed for this shelxl refinement is uniquely defined
by the following loop, which should always be used as a source of
symmetry information in preference to the above space-group names.
They are only intended as comments.
;
_shelx_estimated_absorpt_t_max 0.549
_shelx_estimated_absorpt_t_min 0.343
_reflns_odcompleteness_completeness 99.74
_reflns_odcompleteness_iscentric 1
_reflns_odcompleteness_theta 26.32
_olex2_refinement_description
;
1. Others
 Fixed Uiso: H1(0.079) H2(0.092) H3(0.099) H4A(0.157) H4B(0.157) H4C(0.157)
 H5A(0.103) H5B(0.103) H6A(0.103) H6B(0.103) H7A(0.166) H7B(0.166) H8A(0.273)
 H8B(0.273) H8C(0.273)
 Fixed X: U1(1) H1(0.645) H2(0.7446) H3(0.6429) H4A(0.8424) H4B(0.6657)
 H4C(0.7999) H5A(0.4912) H5B(0.4723) H6A(0.7286) H6B(0.7625) H7A(0.5523)
 H7B(0.5265) H8A(0.7709) H8B(0.6595) H8C(0.795)
 Fixed Y: U1(0.5) H1(0.4598) H2(0.3809) H3(0.2749) H4A(0.5192) H4B(0.5491)
 H4C(0.551) H5A(0.3472) H5B(0.2748) H6A(0.2336) H6B(0.3092) H7A(0.1892)
 H7B(0.2701) H8A(0.2647) H8B(0.1971) H8C(0.1832)
 Fixed Z: U1(1) H1(0.1623) H2(0.5937) H3(0.4109) H4A(0.5557) H4B(0.4733)
 H4C(0.3838) H5A(0.0076) H5B(0.105) H6A(0.111) H6B(0.0307) H7A(-0.115) H7B(-
 0.1921) H8A(-0.2255) H8B(-0.3087) H8C(-0.15)
;

loop_
_space_group_symop_operation_xyz
'x, y, z'
'-x+1/2, y+1/2, -z+1/2'
'-x, -y, -z'
'x-1/2, -y-1/2, z-1/2'

loop_
_atom_site_label
_atom_site_type_symbol
_atom_site_fract_x
_atom_site_fract_y
_atom_site_fract_z
_atom_site_U_iso_or_equiv
_atom_site_adp_type
_atom_site_occupancy
_atom_site_site_symmetry_order
_atom_site_calc_flag
_atom_site_refinement_flags_posn
_atom_site_refinement_flags_adp
_atom_site_refinement_flags_occupancy
U1 U 1.0000 0.5000 1.0000 0.04471(10) Uani 1 2 d S . P
C1 C 0.6560(6) 0.4270(4) 0.2471(6) 0.0655(14) Uani 1 1 d . . .
H1 H 0.6450 0.4598 0.1623 0.079 Uiso 1 1 calc R U .
C3 C 0.7115(7) 0.3837(3) 0.4845(6) 0.0769(16) Uani 1 1 d . . .
H3 H 0.7446 0.3809 0.5937 0.092 Uiso 1 1 calc R U .
C2 C 0.6552(7) 0.3254(4) 0.3841(7) 0.0825(17) Uani 1 1 d . . .
H2 H 0.6429 0.2749 0.4109 0.099 Uiso 1 1 calc R U .
C4 C 0.7588(11) 0.5230(4) 0.4574(9) 0.105(2) Uani 1 1 d . . .
H4A H 0.8424 0.5192 0.5557 0.157 Uiso 1 1 calc R U .
H4B H 0.6657 0.5491 0.4733 0.157 Uiso 1 1 calc R U .
H4C H 0.7999 0.5510 0.3838 0.157 Uiso 1 1 calc R U .
C5 C 0.5497(7) 0.3122(4) 0.0887(7) 0.0855(18) Uani 1 1 d . . .
H5A H 0.4912 0.3472 0.0076 0.103 Uiso 1 1 calc R U .
H5B H 0.4723 0.2748 0.1050 0.103 Uiso 1 1 calc R U .
C6 C 0.6785(7) 0.2728(4) 0.0354(7) 0.0860(18) Uani 1 1 d . . .
H6A H 0.7286 0.2336 0.1110 0.103 Uiso 1 1 calc R U .
H6B H 0.7625 0.3092 0.0307 0.103 Uiso 1 1 calc R U .
C7 C 0.6079(10) 0.2358(5) -0.1284(9) 0.138(3) Uani 1 1 d . . .
H7A H 0.5523 0.1892 -0.1150 0.166 Uiso 1 1 calc R U .
H7B H 0.5265 0.2701 -0.1921 0.166 Uiso 1 1 calc R U .
C8 C 0.7162(12) 0.2190(6) -0.2089(10) 0.182(5) Uani 1 1 d . . .
H8A H 0.7709 0.2647 -0.2255 0.273 Uiso 1 1 calc R U .
H8B H 0.6595 0.1971 -0.3087 0.273 Uiso 1 1 calc R U .
H8C H 0.7950 0.1832 -0.1500 0.273 Uiso 1 1 calc R U .
Cl1 Cl 1.08382(18) 0.38108(8) 0.84940(16) 0.0763(4) Uani 1 1 d . . .
Cl2 Cl 0.68456(16) 0.47589(9) 0.85032(17) 0.0723(4) Uani 1 1 d . . .
N2 N 0.7107(5) 0.4470(3) 0.3963(5) 0.0641(12) Uani 1 1 d . . .
N1 N 0.6198(5) 0.3547(3) 0.2360(5) 0.0669(12) Uani 1 1 d . . .
O1 O 1.0183(4) 0.55909(18) 0.8457(3) 0.0582(8) Uani 1 1 d . . .

loop_
_atom_site_aniso_label
_atom_site_aniso_U_11
_atom_site_aniso_U_22
_atom_site_aniso_U_33
_atom_site_aniso_U_23
_atom_site_aniso_U_13
_atom_site_aniso_U_12
U1 0.04906(15) 0.04355(17) 0.04004(15) 0.00397(11) 0.01023(10) 0.00363(11)
C1 0.060(3) 0.087(4) 0.051(3) 0.011(3) 0.017(3) 0.014(3)
C3 0.109(5) 0.071(4) 0.047(3) 0.003(3) 0.017(3) -0.004(3)
C2 0.111(5) 0.073(4) 0.057(4) 0.007(3) 0.013(3) -0.004(3)
C4 0.154(7) 0.079(4) 0.086(5) -0.012(4) 0.041(5) -0.027(5)
C5 0.084(4) 0.111(5) 0.054(4) -0.018(3) 0.007(3) -0.005(4)
C6 0.094(4) 0.104(5) 0.067(4) -0.022(3) 0.034(3) -0.026(4)
C7 0.131(7) 0.174(8) 0.124(7) -0.097(6) 0.058(5) -0.072(6)
C8 0.228(11) 0.215(10) 0.143(8) -0.095(7) 0.117(8) -0.134(9)
Cl1 0.0971(10) 0.0628(9) 0.0716(9) -0.0085(7) 0.0282(8) 0.0154(8)
Cl2 0.0509(7) 0.1012(10) 0.0597(8) -0.0005(7) 0.0074(6) -0.0008(7)
N2 0.067(3) 0.070(3) 0.055(3) -0.003(2) 0.017(2) 0.000(2)
N1 0.066(3) 0.081(3) 0.049(3) -0.006(2) 0.009(2) 0.005(2)
O1 0.0621(19) 0.057(2) 0.055(2) 0.0128(15) 0.0164(16) 0.0000(16)

loop_
_atom_type_symbol
_atom_type_description
_atom_type_scat_dispersion_real
_atom_type_scat_dispersion_imag
_atom_type_scat_source
C C 0.0033 0.0016 'International Tables Vol C Tables 4.2.6.8 and 6.1.1.4'
H H 0.0000 0.0000 'International Tables Vol C Tables 4.2.6.8 and 6.1.1.4'
Cl Cl 0.1484 0.1585 'International Tables Vol C Tables 4.2.6.8 and 6.1.1.4'
U U -9.6767 9.6646 'International Tables Vol C Tables 4.2.6.8 and 6.1.1.4'
N N 0.0061 0.0033 'International Tables Vol C Tables 4.2.6.8 and 6.1.1.4'
O O 0.0106 0.0060 'International Tables Vol C Tables 4.2.6.8 and 6.1.1.4'

loop_
_geom_angle_atom_site_label_1
_geom_angle_atom_site_label_2
_geom_angle_atom_site_label_3
_geom_angle
_geom_angle_site_symmetry_1
_geom_angle_site_symmetry_3
Cl1 U1 Cl1 180.0 3_767 .
Cl2 U1 Cl1 89.84(5) 3_767 .
Cl2 U1 Cl1 90.16(5) . .
Cl2 U1 Cl1 90.16(5) 3_767 3_767
Cl2 U1 Cl1 89.84(5) . 3_767
Cl2 U1 Cl2 180.00(7) 3_767 .
O1 U1 Cl1 91.43(11) . 3_767
O1 U1 Cl1 88.57(11) 3_767 3_767
O1 U1 Cl1 91.43(11) 3_767 .
O1 U1 Cl1 88.57(11) . .
O1 U1 Cl2 89.69(11) 3_767 .
O1 U1 Cl2 90.31(11) . .
O1 U1 Cl2 90.31(11) 3_767 3_767
O1 U1 Cl2 89.69(11) . 3_767
O1 U1 O1 180.0 3_767 .
N2 C1 H1 124.9 . .
N1 C1 H1 124.9 . .
N1 C1 N2 110.1(5) . .
C2 C3 H3 126.4 . .
C2 C3 N2 107.2(5) . .
N2 C3 H3 126.4 . .
C3 C2 H2 126.5 . .
C3 C2 N1 106.9(5) . .
N1 C2 H2 126.5 . .
H4A C4 H4B 109.5 . .
H4A C4 H4C 109.5 . .
H4B C4 H4C 109.5 . .
N2 C4 H4A 109.5 . .
N2 C4 H4B 109.5 . .
N2 C4 H4C 109.5 . .
H5A C5 H5B 108.0 . .
C6 C5 H5A 109.3 . .
C6 C5 H5B 109.3 . .
N1 C5 H5A 109.3 . .
N1 C5 H5B 109.3 . .
N1 C5 C6 111.5(5) . .
C5 C6 H6A 109.3 . .
C5 C6 H6B 109.3 . .
C5 C6 C7 111.6(5) . .
H6A C6 H6B 108.0 . .
C7 C6 H6A 109.3 . .
C7 C6 H6B 109.3 . .
C6 C7 H7A 108.2 . .
C6 C7 H7B 108.2 . .
H7A C7 H7B 107.3 . .
C8 C7 C6 116.5(7) . .
C8 C7 H7A 108.2 . .
C8 C7 H7B 108.2 . .
C7 C8 H8A 109.5 . .
C7 C8 H8B 109.5 . .
C7 C8 H8C 109.5 . .
H8A C8 H8B 109.5 . .
H8A C8 H8C 109.5 . .
H8B C8 H8C 109.5 . .
C1 N2 C3 107.7(5) . .
C1 N2 C4 126.9(5) . .
C3 N2 C4 125.4(5) . .
C1 N1 C2 108.1(5) . .
C1 N1 C5 126.0(5) . .
C2 N1 C5 125.9(5) . .

loop_
_geom_bond_atom_site_label_1
_geom_bond_atom_site_label_2
_geom_bond_distance
_geom_bond_site_symmetry_2
U1 Cl1 2.6804(13) .
U1 Cl1 2.6804(13) 3_767
U1 Cl2 2.6766(13) 3_767
U1 Cl2 2.6766(13) .
U1 O1 1.759(3) .
U1 O1 1.759(3) 3_767
C1 H1 0.9300 .
C1 N2 1.320(6) .
C1 N1 1.301(6) .
C3 H3 0.9300 .
C3 C2 1.351(7) .
C3 N2 1.357(6) .
C2 H2 0.9300 .
C2 N1 1.363(6) .
C4 H4A 0.9600 .
C4 H4B 0.9600 .
C4 H4C 0.9600 .
C4 N2 1.453(8) .
C5 H5A 0.9700 .
C5 H5B 0.9700 .
C5 C6 1.484(7) .
C5 N1 1.476(6) .
C6 H6A 0.9700 .
C6 H6B 0.9700 .
C6 C7 1.548(8) .
C7 H7A 0.9700 .
C7 H7B 0.9700 .
C7 C8 1.351(9) .
C8 H8A 0.9600 .
C8 H8B 0.9600 .
C8 H8C 0.9600 .

loop_
_geom_torsion_atom_site_label_1
_geom_torsion_atom_site_label_2
_geom_torsion_atom_site_label_3
_geom_torsion_atom_site_label_4
_geom_torsion
C3 C2 N1 C1 1.1(6)
C3 C2 N1 C5 -177.9(5)
C2 C3 N2 C1 -0.2(6)
C2 C3 N2 C4 178.6(6)
C5 C6 C7 C8 160.6(8)
C6 C5 N1 C1 96.2(7)
C6 C5 N1 C2 -85.1(7)
N2 C1 N1 C2 -1.2(6)
N2 C1 N1 C5 177.7(4)
N2 C3 C2 N1 -0.5(7)
N1 C1 N2 C3 0.9(6)
N1 C1 N2 C4 -177.9(5)
N1 C5 C6 C7 -173.5(6)
